data_1506001
loop_
_publ_author_name
'Zhang, Xin-Ran'
'Chao, Wei'
'Chuai, Yu-Tao'
'Ma, Yan'
'Hao, Rui'
'Zou, De-Chun'
'Wei, Yong-Ge'
'Wang, Yuan'

_publ_section_title
;
 A new N-type organic semiconductor synthesized by knoevenagel
 condensation of truxenone and ethyl cyanoacetate.
;
_journal_issue 12
_journal_name_full 'Organic letters'
_journal_page_first 2563
_journal_page_last 2566
_journal_paper_doi 10.1021/ol060756o
_journal_volume 8
_journal_year 2006
_chemical_formula_sum 'C42 H27 N3 O6'
_chemical_formula_weight 669.66
_chemical_name_systematic
; 
 ? 
;
_space_group_IT_number 14
_symmetry_cell_setting monoclinic
_symmetry_space_group_name_Hall '-P 2yn'
_symmetry_space_group_name_H-M 'P 1 21/n 1'
_atom_sites_solution_hydrogens geom
_atom_sites_solution_primary direct
_atom_sites_solution_secondary difmap
_audit_creation_method SHELXL-97
_cell_angle_alpha 90.00
_cell_angle_beta 98.95(3)
_cell_angle_gamma 90.00
_cell_formula_units_Z 4
_cell_length_a 11.504(2)
_cell_length_b 15.323(3)
_cell_length_c 18.698(4)
_cell_measurement_reflns_used 47323
_cell_measurement_temperature 180(2)
_cell_measurement_theta_max 25.028
_cell_measurement_theta_min 3.395
_cell_volume 3255.9(11)
_computing_cell_refinement 'HKL Scalepack (Otwinowski & Minor, 1997)'
_computing_data_collection 'KappaCCD (Nonius B. V., 1998)'
_computing_data_reduction 'HKL Denzo (Otwinowski & Minor, 1997) & maXus (Mackay et al., 1998)'
_computing_molecular_graphics 'Bruker SHELXTL V5.1 (Sheldrick, 1998)'
_computing_publication_material 'SHELXL-97 (Sheldrick, 1997)'
_computing_structure_refinement 'SHELXL-97 (Sheldrick, 1997)'
_computing_structure_solution 'SHELXS-97 (Sheldrick, 1997)'
_diffrn_ambient_temperature 180(2)
_diffrn_detector_area_resol_mean 0.76
_diffrn_measured_fraction_theta_full 0.996
_diffrn_measured_fraction_theta_max 0.996
_diffrn_measurement_device_type 'NONIUS KappaCCD'
_diffrn_measurement_method CCD
_diffrn_radiation_monochromator graphite
_diffrn_radiation_source 'fine-focus sealed tube'
_diffrn_radiation_type MoK\a
_diffrn_radiation_wavelength 0.71073
_diffrn_reflns_av_R_equivalents 0.0651
_diffrn_reflns_av_sigmaI/netI 0.1027
_diffrn_reflns_limit_h_max 13
_diffrn_reflns_limit_h_min -13
_diffrn_reflns_limit_k_max 18
_diffrn_reflns_limit_k_min -18
_diffrn_reflns_limit_l_max 22
_diffrn_reflns_limit_l_min -22
_diffrn_reflns_number 46987
_diffrn_reflns_theta_full 25.03
_diffrn_reflns_theta_max 25.03
_diffrn_reflns_theta_min 3.46
_exptl_absorpt_coefficient_mu 0.093
_exptl_absorpt_correction_T_max 0.9728
_exptl_absorpt_correction_T_min 0.9639
_exptl_absorpt_correction_type multi-scan
_exptl_crystal_colour red
_exptl_crystal_density_diffrn 1.366
_exptl_crystal_density_method 'not measured'
_exptl_crystal_description block
_exptl_crystal_F_000 1392
_exptl_crystal_size_max 0.40
_exptl_crystal_size_mid 0.30
_exptl_crystal_size_min 0.30
_refine_diff_density_max 0.241
_refine_diff_density_min -0.230
_refine_diff_density_rms 0.044
_refine_ls_extinction_method none
_refine_ls_goodness_of_fit_ref 0.883
_refine_ls_hydrogen_treatment constr
_refine_ls_matrix_type full
_refine_ls_number_parameters 460
_refine_ls_number_reflns 5729
_refine_ls_number_restraints 0
_refine_ls_restrained_S_all 0.883
_refine_ls_R_factor_all 0.1297
_refine_ls_R_factor_gt 0.0473
_refine_ls_shift/su_max 0.000
_refine_ls_shift/su_mean 0.000
_refine_ls_structure_factor_coef Fsqd
_refine_ls_weighting_details 'calc w=1/[\s^2^(Fo^2^)+(0.0590P)^2^+0.0000P] where P=(Fo^2^+2Fc^2^)/3'
_refine_ls_weighting_scheme calc
_refine_ls_wR_factor_gt 0.1019
_refine_ls_wR_factor_ref 0.1192
_reflns_number_gt 2787
_reflns_number_total 5729
_reflns_threshold_expression >2sigma(I)
_cod_data_source_file ol060756osi20060328_110917.cif
_cod_data_source_block test
_cod_original_cell_volume 3255.7(11)
_cod_original_sg_symbol_H-M 'P 2(1)/n'
_cod_database_code 1506001

loop_
_symmetry_equiv_pos_as_xyz
'x, y, z'
'-x+1/2, y+1/2, -z+1/2'
'-x, -y, -z'
'x-1/2, -y-1/2, z-1/2'

loop_
_atom_site_label
_atom_site_type_symbol
_atom_site_fract_x
_atom_site_fract_y
_atom_site_fract_z
_atom_site_U_iso_or_equiv
_atom_site_adp_type
_atom_site_occupancy
_atom_site_symmetry_multiplicity
_atom_site_calc_flag
_atom_site_refinement_flags
O1 O -0.30950(17) 0.63597(11) 0.22967(11) 0.0527(5) Uani 1 1 d .
O2 O -0.12397(17) 0.68743(12) 0.25291(10) 0.0508(5) Uani 1 1 d .
O3 O 0.26712(17) 1.01069(12) 0.14289(12) 0.0605(6) Uani 1 1 d .
O4 O 0.27640(17) 0.86778(12) 0.16885(11) 0.0543(6) Uani 1 1 d .
O5 O 0.43902(17) 0.41936(12) 0.14967(10) 0.0525(5) Uani 1 1 d .
O6 O 0.31663(17) 0.50492(12) 0.20246(11) 0.0492(5) Uani 1 1 d .
N1 N -0.2729(2) 0.41962(17) 0.22320(16) 0.0717(8) Uani 1 1 d .
N2 N 0.0008(2) 1.08212(17) 0.09408(17) 0.0757(9) Uani 1 1 d .
N3 N 0.5987(2) 0.55154(14) 0.06155(13) 0.0518(7) Uani 1 1 d .
C1 C -0.0800(2) 0.55029(15) 0.14275(14) 0.0370(7) Uani 1 1 d .
C2 C -0.0034(2) 0.62175(16) 0.12203(13) 0.0360(7) Uani 1 1 d .
C3 C 0.1017(2) 0.58255(16) 0.10478(13) 0.0352(7) Uani 1 1 d .
C4 C 0.0799(2) 0.48781(15) 0.09668(14) 0.0351(7) Uani 1 1 d .
C5 C 0.1435(3) 0.42363(17) 0.06836(14) 0.0432(7) Uani 1 1 d .
H5 H 0.2148 0.4365 0.0531 0.052 Uiso 1 1 calc R
C6 C 0.0983(3) 0.33892(17) 0.06312(15) 0.0481(8) Uani 1 1 d .
H6 H 0.1411 0.2945 0.0455 0.058 Uiso 1 1 calc R
C7 C -0.0091(3) 0.32032(18) 0.08367(15) 0.0482(8) Uani 1 1 d .
H7 H -0.0372 0.2633 0.0802 0.058 Uiso 1 1 calc R
C8 C -0.0757(3) 0.38512(17) 0.10940(14) 0.0456(7) Uani 1 1 d .
H8 H -0.1491 0.3726 0.1217 0.055 Uiso 1 1 calc R
C9 C -0.0304(2) 0.46888(16) 0.11633(14) 0.0379(7) Uani 1 1 d .
C10 C 0.0318(2) 0.85623(16) 0.09378(14) 0.0372(7) Uani 1 1 d .
C11 C 0.0733(2) 0.76436(15) 0.09668(14) 0.0352(7) Uani 1 1 d .
C12 C -0.0209(2) 0.71076(16) 0.11232(14) 0.0353(7) Uani 1 1 d .
C13 C -0.1294(2) 0.76523(16) 0.09963(14) 0.0369(7) Uani 1 1 d .
C14 C -0.2466(2) 0.74153(17) 0.09113(14) 0.0418(7) Uani 1 1 d .
H14 H -0.2679 0.6844 0.0998 0.050 Uiso 1 1 calc R
C15 C -0.3316(2) 0.80382(18) 0.06957(16) 0.0504(8) Uani 1 1 d .
H15 H -0.4108 0.7888 0.0649 0.061 Uiso 1 1 calc R
C16 C -0.3003(3) 0.8876(2) 0.05503(17) 0.0573(9) Uani 1 1 d .
H16 H -0.3587 0.9286 0.0399 0.069 Uiso 1 1 calc R
C17 C -0.1843(2) 0.91200(18) 0.06241(16) 0.0519(8) Uani 1 1 d .
H17 H -0.1640 0.9691 0.0528 0.062 Uiso 1 1 calc R
C18 C -0.0972(2) 0.85029(16) 0.08453(14) 0.0387(7) Uani 1 1 d .
C19 C 0.3090(2) 0.61489(16) 0.06807(14) 0.0354(7) Uani 1 1 d .
C20 C 0.1924(2) 0.63461(16) 0.08797(13) 0.0346(6) Uani 1 1 d .
C21 C 0.1737(2) 0.72612(16) 0.07868(14) 0.0350(7) Uani 1 1 d .
C22 C 0.2594(2) 0.75890(16) 0.03419(14) 0.0359(7) Uani 1 1 d .
C23 C 0.2631(2) 0.83613(17) -0.00366(15) 0.0435(7) Uani 1 1 d .
H23 H 0.2154 0.8829 0.0047 0.052 Uiso 1 1 calc R
C24 C 0.3386(2) 0.84273(18) -0.05404(16) 0.0468(8) Uani 1 1 d .
H24 H 0.3410 0.8944 -0.0799 0.056 Uiso 1 1 calc R
C25 C 0.4106(2) 0.77430(18) -0.06684(15) 0.0474(8) Uani 1 1 d .
H25 H 0.4600 0.7801 -0.1014 0.057 Uiso 1 1 calc R
C26 C 0.4096(2) 0.69699(17) -0.02842(15) 0.0437(7) Uani 1 1 d .
H26 H 0.4587 0.6510 -0.0365 0.052 Uiso 1 1 calc R
C27 C 0.3341(2) 0.68945(16) 0.02227(14) 0.0365(7) Uani 1 1 d .
C28 C -0.1636(2) 0.55476(16) 0.18606(15) 0.0389(7) Uani 1 1 d .
C29 C -0.2250(2) 0.47878(18) 0.20483(16) 0.0449(8) Uani 1 1 d .
C30 C -0.1938(3) 0.63453(18) 0.22602(15) 0.0434(7) Uani 1 1 d .
C31 C -0.3558(3) 0.71105(19) 0.26476(18) 0.0601(9) Uani 1 1 d .
H31A H -0.3154 0.7640 0.2542 0.072 Uiso 1 1 calc R
H31B H -0.3443 0.7029 0.3168 0.072 Uiso 1 1 calc R
C32 C -0.4829(3) 0.7175(2) 0.23593(19) 0.0745(10) Uani 1 1 d .
H32A H -0.5162 0.7663 0.2579 0.112 Uiso 1 1 calc R
H32B H -0.5218 0.6649 0.2468 0.112 Uiso 1 1 calc R
H32C H -0.4931 0.7257 0.1844 0.112 Uiso 1 1 calc R
C33 C 0.0978(2) 0.92981(16) 0.10929(15) 0.0409(7) Uani 1 1 d .
C34 C 0.0432(3) 1.01504(19) 0.10193(17) 0.0522(8) Uani 1 1 d .
C35 C 0.2234(3) 0.92928(18) 0.14270(16) 0.0461(7) Uani 1 1 d .
C36 C 0.3872(2) 1.0202(2) 0.18290(19) 0.0617(9) Uani 1 1 d .
H36A H 0.3954 0.9856 0.2268 0.074 Uiso 1 1 calc R
H36B H 0.4015 1.0808 0.1965 0.074 Uiso 1 1 calc R
C37 C 0.4752(3) 0.9908(3) 0.13694(19) 0.0876(12) Uani 1 1 d .
H37A H 0.5532 0.9968 0.1636 0.131 Uiso 1 1 calc R
H37B H 0.4680 1.0260 0.0940 0.131 Uiso 1 1 calc R
H37C H 0.4610 0.9308 0.1237 0.131 Uiso 1 1 calc R
C38 C 0.3892(2) 0.55366(16) 0.09607(14) 0.0375(7) Uani 1 1 d .
C39 C 0.5049(3) 0.55227(16) 0.07611(15) 0.0400(7) Uani 1 1 d .
C40 C 0.3745(2) 0.49113(18) 0.15553(16) 0.0425(7) Uani 1 1 d .
C41 C 0.4466(3) 0.35468(18) 0.20803(16) 0.0577(9) Uani 1 1 d .
H41A H 0.4436 0.3843 0.2535 0.069 Uiso 1 1 calc R
H41B H 0.5214 0.3244 0.2121 0.069 Uiso 1 1 calc R
C42 C 0.3488(3) 0.2897(2) 0.19475(18) 0.0666(10) Uani 1 1 d .
H42A H 0.3568 0.2483 0.2338 0.100 Uiso 1 1 calc R
H42B H 0.3522 0.2596 0.1501 0.100 Uiso 1 1 calc R
H42C H 0.2747 0.3193 0.1919 0.100 Uiso 1 1 calc R

loop_
_atom_site_aniso_label
_atom_site_aniso_U_11
_atom_site_aniso_U_22
_atom_site_aniso_U_33
_atom_site_aniso_U_23
_atom_site_aniso_U_13
_atom_site_aniso_U_12
O1 0.0480(14) 0.0452(12) 0.0674(14) -0.0125(10) 0.0168(11) -0.0052(10)
O2 0.0499(13) 0.0492(12) 0.0528(13) -0.0094(10) 0.0064(10) -0.0111(10)
O3 0.0492(13) 0.0449(13) 0.0856(16) 0.0017(11) 0.0048(11) -0.0142(10)
O4 0.0510(13) 0.0376(12) 0.0703(15) -0.0011(11) -0.0030(11) 0.0047(10)
O5 0.0648(14) 0.0463(12) 0.0479(13) 0.0086(10) 0.0136(10) 0.0201(11)
O6 0.0584(14) 0.0449(12) 0.0455(13) 0.0029(10) 0.0117(11) 0.0109(10)
N1 0.0660(19) 0.0469(17) 0.105(2) 0.0083(16) 0.0235(17) -0.0039(15)
N2 0.0596(19) 0.0441(17) 0.119(3) 0.0014(16) -0.0005(17) 0.0018(14)
N3 0.0456(17) 0.0492(16) 0.0587(18) -0.0036(12) 0.0019(14) 0.0006(13)
C1 0.0376(17) 0.0311(15) 0.0391(17) 0.0029(13) -0.0041(14) -0.0058(13)
C2 0.0385(17) 0.0325(15) 0.0348(16) 0.0016(12) -0.0011(13) -0.0062(13)
C3 0.0394(17) 0.0327(15) 0.0318(16) 0.0038(12) 0.0003(13) 0.0018(13)
C4 0.0423(18) 0.0283(15) 0.0324(16) 0.0003(12) -0.0013(13) 0.0003(13)
C5 0.0502(19) 0.0392(17) 0.0379(18) -0.0003(13) 0.0001(14) -0.0001(15)
C6 0.060(2) 0.0390(18) 0.0415(18) -0.0048(13) -0.0023(16) 0.0040(15)
C7 0.063(2) 0.0336(17) 0.0439(18) -0.0018(14) -0.0036(16) -0.0104(16)
C8 0.0551(19) 0.0342(16) 0.0452(19) -0.0007(14) 0.0011(15) -0.0087(15)
C9 0.0451(19) 0.0314(16) 0.0346(16) 0.0034(12) -0.0018(14) -0.0011(13)
C10 0.0401(17) 0.0315(16) 0.0400(17) 0.0057(12) 0.0056(13) -0.0006(13)
C11 0.0369(17) 0.0295(15) 0.0377(17) 0.0013(12) 0.0013(13) -0.0028(13)
C12 0.0378(17) 0.0337(16) 0.0329(15) -0.0023(12) 0.0005(13) -0.0057(13)
C13 0.0368(17) 0.0361(16) 0.0373(17) 0.0010(12) 0.0038(13) 0.0001(13)
C14 0.0400(18) 0.0397(17) 0.0447(18) 0.0051(13) 0.0034(14) -0.0076(14)
C15 0.0332(18) 0.052(2) 0.064(2) 0.0027(16) 0.0019(15) -0.0014(15)
C16 0.041(2) 0.051(2) 0.078(2) 0.0145(17) 0.0006(17) 0.0049(16)
C17 0.043(2) 0.0394(17) 0.072(2) 0.0106(15) 0.0024(16) -0.0008(15)
C18 0.0383(17) 0.0314(16) 0.0459(18) 0.0008(13) 0.0052(14) 0.0006(13)
C19 0.0412(17) 0.0298(15) 0.0340(16) -0.0042(12) 0.0022(13) 0.0001(13)
C20 0.0364(17) 0.0348(16) 0.0312(15) 0.0006(12) 0.0008(13) -0.0004(13)
C21 0.0365(17) 0.0306(15) 0.0360(16) 0.0037(12) -0.0007(13) -0.0034(13)
C22 0.0325(16) 0.0321(16) 0.0409(17) 0.0003(13) -0.0010(13) 0.0002(13)
C23 0.0424(18) 0.0345(17) 0.053(2) 0.0050(14) 0.0057(15) -0.0008(13)
C24 0.0418(18) 0.0473(19) 0.051(2) 0.0107(15) 0.0063(16) -0.0060(15)
C25 0.0459(19) 0.0547(19) 0.0424(18) 0.0063(15) 0.0094(15) -0.0057(16)
C26 0.0393(18) 0.0455(18) 0.0454(18) -0.0019(14) 0.0035(15) 0.0009(14)
C27 0.0349(16) 0.0374(16) 0.0367(17) 0.0011(13) 0.0042(14) -0.0056(13)
C28 0.0389(17) 0.0322(16) 0.0438(18) 0.0038(13) 0.0011(15) -0.0039(13)
C29 0.0378(18) 0.0344(17) 0.062(2) 0.0007(15) 0.0072(15) -0.0021(15)
C30 0.049(2) 0.0397(18) 0.0409(18) 0.0039(14) 0.0052(15) -0.0066(15)
C31 0.061(2) 0.0495(19) 0.072(2) -0.0205(17) 0.0163(18) 0.0038(16)
C32 0.063(2) 0.086(3) 0.075(3) -0.020(2) 0.0110(19) 0.0156(19)
C33 0.0393(17) 0.0291(16) 0.0542(19) 0.0034(13) 0.0069(14) 0.0022(13)
C34 0.053(2) 0.0331(18) 0.070(2) 0.0010(16) 0.0080(17) -0.0075(16)
C35 0.047(2) 0.0377(18) 0.054(2) 0.0015(15) 0.0085(15) -0.0060(16)
C36 0.047(2) 0.057(2) 0.078(2) -0.0065(17) -0.0003(19) -0.0136(16)
C37 0.062(3) 0.123(3) 0.079(3) 0.011(2) 0.015(2) -0.019(2)
C38 0.0412(18) 0.0349(16) 0.0358(17) -0.0036(13) 0.0047(13) 0.0010(13)
C39 0.046(2) 0.0312(16) 0.0398(18) -0.0033(13) -0.0024(16) 0.0015(14)
C40 0.0432(19) 0.0409(18) 0.0411(19) -0.0018(15) -0.0004(15) 0.0052(15)
C41 0.074(2) 0.0463(19) 0.052(2) 0.0140(16) 0.0079(17) 0.0206(17)
C42 0.071(2) 0.057(2) 0.073(2) 0.0169(18) 0.0147(19) 0.0067(18)

loop_
_atom_type_symbol
_atom_type_description
_atom_type_scat_dispersion_real
_atom_type_scat_dispersion_imag
_atom_type_scat_source
C C 0.0033 0.0016 'International Tables Vol C Tables 4.2.6.8 and 6.1.1.4'
H H 0.0000 0.0000 'International Tables Vol C Tables 4.2.6.8 and 6.1.1.4'
N N 0.0061 0.0033 'International Tables Vol C Tables 4.2.6.8 and 6.1.1.4'
O O 0.0106 0.0060 'International Tables Vol C Tables 4.2.6.8 and 6.1.1.4'

loop_
_geom_angle_atom_site_label_1
_geom_angle_atom_site_label_2
_geom_angle_atom_site_label_3
_geom_angle
C30 O1 C31 117.9(2)
C35 O3 C36 114.5(2)
C40 O5 C41 117.6(2)
C28 C1 C9 125.9(2)
C28 C1 C2 128.4(2)
C9 C1 C2 104.9(2)
C12 C2 C3 119.6(2)
C12 C2 C1 132.5(2)
C3 C2 C1 107.7(2)
C20 C3 C2 120.1(2)
C20 C3 C4 131.6(2)
C2 C3 C4 107.4(2)
C5 C4 C9 120.5(2)
C5 C4 C3 130.4(3)
C9 C4 C3 108.8(2)
C4 C5 C6 118.4(3)
C4 C5 H5 120.8
C6 C5 H5 120.8
C7 C6 C5 120.9(3)
C7 C6 H6 119.6
C5 C6 H6 119.6
C6 C7 C8 121.1(3)
C6 C7 H7 119.5
C8 C7 H7 119.5
C9 C8 C7 118.5(3)
C9 C8 H8 120.7
C7 C8 H8 120.7
C8 C9 C4 120.6(2)
C8 C9 C1 130.6(3)
C4 C9 C1 108.8(2)
C33 C10 C18 126.5(2)
C33 C10 C11 127.6(2)
C18 C10 C11 105.0(2)
C21 C11 C12 119.7(2)
C21 C11 C10 132.0(2)
C12 C11 C10 107.6(2)
C2 C12 C11 119.6(2)
C2 C12 C13 132.3(2)
C11 C12 C13 106.8(2)
C14 C13 C18 120.5(2)
C14 C13 C12 130.5(2)
C18 C13 C12 108.2(2)
C13 C14 C15 119.1(2)
C13 C14 H14 120.5
C15 C14 H14 120.5
C16 C15 C14 120.6(3)
C16 C15 H15 119.7
C14 C15 H15 119.7
C15 C16 C17 121.0(3)
C15 C16 H16 119.5
C17 C16 H16 119.5
C16 C17 C18 119.2(3)
C16 C17 H17 120.4
C18 C17 H17 120.4
C17 C18 C13 119.5(2)
C17 C18 C10 131.2(2)
C13 C18 C10 109.2(2)
C38 C19 C20 129.1(2)
C38 C19 C27 124.9(2)
C20 C19 C27 104.7(2)
C3 C20 C21 119.2(2)
C3 C20 C19 133.1(2)
C21 C20 C19 107.2(2)
C11 C21 C20 120.2(2)
C11 C21 C22 130.6(2)
C20 C21 C22 107.6(2)
C23 C22 C27 119.9(3)
C23 C22 C21 131.1(2)
C27 C22 C21 108.1(2)
C24 C23 C22 119.0(3)
C24 C23 H23 120.5
C22 C23 H23 120.5
C25 C24 C23 121.4(3)
C25 C24 H24 119.3
C23 C24 H24 119.3
C24 C25 C26 120.4(3)
C24 C25 H25 119.8
C26 C25 H25 119.8
C25 C26 C27 118.8(3)
C25 C26 H26 120.6
C27 C26 H26 120.6
C26 C27 C22 120.5(2)
C26 C27 C19 131.1(2)
C22 C27 C19 108.2(2)
C1 C28 C29 121.9(2)
C1 C28 C30 125.5(2)
C29 C28 C30 112.2(2)
N1 C29 C28 176.7(3)
O2 C30 O1 125.0(3)
O2 C30 C28 124.7(3)
O1 C30 C28 110.3(2)
O1 C31 C32 107.3(2)
O1 C31 H31A 110.3
C32 C31 H31A 110.3
O1 C31 H31B 110.3
C32 C31 H31B 110.3
H31A C31 H31B 108.5
C31 C32 H32A 109.5
C31 C32 H32B 109.5
H32A C32 H32B 109.5
C31 C32 H32C 109.5
H32A C32 H32C 109.5
H32B C32 H32C 109.5
C10 C33 C34 120.4(2)
C10 C33 C35 124.0(2)
C34 C33 C35 115.2(2)
N2 C34 C33 178.0(3)
O4 C35 O3 124.6(3)
O4 C35 C33 125.6(3)
O3 C35 C33 109.6(2)
O3 C36 C37 110.1(3)
O3 C36 H36A 109.6
C37 C36 H36A 109.6
O3 C36 H36B 109.6
C37 C36 H36B 109.6
H36A C36 H36B 108.2
C36 C37 H37A 109.5
C36 C37 H37B 109.5
H37A C37 H37B 109.5
C36 C37 H37C 109.5
H37A C37 H37C 109.5
H37B C37 H37C 109.5
C19 C38 C39 120.7(2)
C19 C38 C40 125.3(3)
C39 C38 C40 113.6(2)
N3 C39 C38 178.6(3)
O6 C40 O5 125.5(3)
O6 C40 C38 124.8(3)
O5 C40 C38 109.7(3)
O5 C41 C42 111.8(2)
O5 C41 H41A 109.3
C42 C41 H41A 109.3
O5 C41 H41B 109.3
C42 C41 H41B 109.3
H41A C41 H41B 107.9
C41 C42 H42A 109.5
C41 C42 H42B 109.5
H42A C42 H42B 109.5
C41 C42 H42C 109.5
H42A C42 H42C 109.5
H42B C42 H42C 109.5

loop_
_geom_bond_atom_site_label_1
_geom_bond_atom_site_label_2
_geom_bond_distance
O1 C30 1.344(3)
O1 C31 1.465(3)
O2 C30 1.195(3)
O3 C35 1.345(3)
O3 C36 1.472(3)
O4 C35 1.186(3)
O5 C40 1.341(3)
O5 C41 1.467(3)
O6 C40 1.200(3)
N1 C29 1.141(3)
N2 C34 1.137(3)
N3 C39 1.154(3)
C1 C28 1.352(4)
C1 C9 1.488(3)
C1 C2 1.494(3)
C2 C12 1.386(3)
C2 C3 1.432(3)
C3 C20 1.388(3)
C3 C4 1.477(3)
C4 C5 1.380(4)
C4 C9 1.405(3)
C5 C6 1.396(3)
C5 H5 0.9300
C6 C7 1.379(4)
C6 H6 0.9300
C7 C8 1.385(4)
C7 H7 0.9300
C8 C9 1.383(3)
C8 H8 0.9300
C10 C33 1.365(3)
C10 C18 1.470(3)
C10 C11 1.485(3)
C11 C21 1.382(3)
C11 C12 1.426(3)
C12 C13 1.490(3)
C13 C14 1.381(3)
C13 C18 1.396(3)
C14 C15 1.381(3)
C14 H14 0.9300
C15 C16 1.372(4)
C15 H15 0.9300
C16 C17 1.373(4)
C16 H16 0.9300
C17 C18 1.392(4)
C17 H17 0.9300
C19 C38 1.362(3)
C19 C20 1.478(3)
C19 C27 1.483(3)
C20 C21 1.425(3)
C21 C22 1.474(4)
C22 C23 1.383(3)
C22 C27 1.407(3)
C23 C24 1.381(4)
C23 H23 0.9300
C24 C25 1.380(4)
C24 H24 0.9300
C25 C26 1.386(4)
C25 H25 0.9300
C26 C27 1.387(4)
C26 H26 0.9300
C28 C29 1.433(4)
C28 C30 1.501(4)
C31 C32 1.481(4)
C31 H31A 0.9700
C31 H31B 0.9700
C32 H32A 0.9600
C32 H32B 0.9600
C32 H32C 0.9600
C33 C34 1.446(4)
C33 C35 1.483(4)
C36 C37 1.496(4)
C36 H36A 0.9700
C36 H36B 0.9700
C37 H37A 0.9600
C37 H37B 0.9600
C37 H37C 0.9600
C38 C39 1.437(4)
C38 C40 1.497(4)
C41 C42 1.494(4)
C41 H41A 0.9700
C41 H41B 0.9700
C42 H42A 0.9600
C42 H42B 0.9600
C42 H42C 0.9600

loop_
_geom_torsion_atom_site_label_1
_geom_torsion_atom_site_label_2
_geom_torsion_atom_site_label_3
_geom_torsion_atom_site_label_4
_geom_torsion
C28 C1 C2 C12 -31.3(5)
C9 C1 C2 C12 158.6(3)
C28 C1 C2 C3 154.2(3)
C9 C1 C2 C3 -15.9(3)
C12 C2 C3 C20 8.8(4)
C1 C2 C3 C20 -175.9(2)
C12 C2 C3 C4 -161.5(2)
C1 C2 C3 C4 13.9(3)
C20 C3 C4 C5 -1.4(5)
C2 C3 C4 C5 167.3(3)
C20 C3 C4 C9 -175.0(3)
C2 C3 C4 C9 -6.3(3)
C9 C4 C5 C6 -3.1(4)
C3 C4 C5 C6 -176.0(3)
C4 C5 C6 C7 1.9(4)
C5 C6 C7 C8 0.7(4)
C6 C7 C8 C9 -2.1(4)
C7 C8 C9 C4 0.9(4)
C7 C8 C9 C1 -179.2(3)
C5 C4 C9 C8 1.7(4)
C3 C4 C9 C8 176.0(2)
C5 C4 C9 C1 -178.2(2)
C3 C4 C9 C1 -3.9(3)
C28 C1 C9 C8 21.7(4)
C2 C1 C9 C8 -167.8(3)
C28 C1 C9 C4 -158.4(3)
C2 C1 C9 C4 12.1(3)
C33 C10 C11 C21 -37.9(5)
C18 C10 C11 C21 152.8(3)
C33 C10 C11 C12 151.4(3)
C18 C10 C11 C12 -18.0(3)
C3 C2 C12 C11 -10.2(4)
C1 C2 C12 C11 175.9(3)
C3 C2 C12 C13 155.1(3)
C1 C2 C12 C13 -18.8(5)
C21 C11 C12 C2 11.5(4)
C10 C11 C12 C2 -176.5(2)
C21 C11 C12 C13 -157.2(2)
C10 C11 C12 C13 14.9(3)
C2 C12 C13 C14 -2.7(5)
C11 C12 C13 C14 163.9(3)
C2 C12 C13 C18 -172.6(3)
C11 C12 C13 C18 -6.0(3)
C18 C13 C14 C15 -1.9(4)
C12 C13 C14 C15 -170.8(3)
C13 C14 C15 C16 1.6(4)
C14 C15 C16 C17 -0.9(5)
C15 C16 C17 C18 0.5(5)
C16 C17 C18 C13 -0.8(4)
C16 C17 C18 C10 176.9(3)
C14 C13 C18 C17 1.5(4)
C12 C13 C18 C17 172.6(2)
C14 C13 C18 C10 -176.6(2)
C12 C13 C18 C10 -5.5(3)
C33 C10 C18 C17 27.0(5)
C11 C10 C18 C17 -163.5(3)
C33 C10 C18 C13 -155.2(3)
C11 C10 C18 C13 14.4(3)
C2 C3 C20 C21 -8.3(4)
C4 C3 C20 C21 159.2(3)
C2 C3 C20 C19 -179.8(3)
C4 C3 C20 C19 -12.3(5)
C38 C19 C20 C3 -41.2(4)
C27 C19 C20 C3 151.6(3)
C38 C19 C20 C21 146.5(3)
C27 C19 C20 C21 -20.7(3)
C12 C11 C21 C20 -11.1(4)
C10 C11 C21 C20 179.1(3)
C12 C11 C21 C22 152.7(3)
C10 C11 C21 C22 -17.1(5)
C3 C20 C21 C11 9.6(4)
C19 C20 C21 C11 -176.9(2)
C3 C20 C21 C22 -157.6(2)
C19 C20 C21 C22 16.0(3)
C11 C21 C22 C23 -1.7(5)
C20 C21 C22 C23 163.7(3)
C11 C21 C22 C27 -170.0(3)
C20 C21 C22 C27 -4.7(3)
C27 C22 C23 C24 1.5(4)
C21 C22 C23 C24 -165.7(3)
C22 C23 C24 C25 -0.4(4)
C23 C24 C25 C26 -0.8(4)
C24 C25 C26 C27 0.8(4)
C25 C26 C27 C22 0.3(4)
C25 C26 C27 C19 176.4(2)
C23 C22 C27 C26 -1.5(4)
C21 C22 C27 C26 168.4(2)
C23 C22 C27 C19 -178.4(2)
C21 C22 C27 C19 -8.5(3)
C38 C19 C27 C26 33.6(4)
C20 C19 C27 C26 -158.5(3)
C38 C19 C27 C22 -150.0(2)
C20 C19 C27 C22 17.9(3)
C9 C1 C28 C29 -7.6(4)
C2 C1 C28 C29 -175.8(2)
C9 C1 C28 C30 165.3(2)
C2 C1 C28 C30 -2.9(4)
C1 C28 C29 N1 133(5)
C30 C28 C29 N1 -41(5)
C31 O1 C30 O2 4.6(4)
C31 O1 C30 C28 -177.9(2)
C1 C28 C30 O2 -36.5(4)
C29 C28 C30 O2 137.0(3)
C1 C28 C30 O1 146.0(3)
C29 C28 C30 O1 -40.5(3)
C30 O1 C31 C32 156.4(2)
C18 C10 C33 C34 -14.3(4)
C11 C10 C33 C34 178.5(3)
C18 C10 C33 C35 157.8(3)
C11 C10 C33 C35 -9.4(5)
C10 C33 C34 N2 -90(9)
C35 C33 C34 N2 98(9)
C36 O3 C35 O4 -3.6(4)
C36 O3 C35 C33 172.8(2)
C10 C33 C35 O4 -11.2(5)
C34 C33 C35 O4 161.3(3)
C10 C33 C35 O3 172.5(3)
C34 C33 C35 O3 -15.0(4)
C35 O3 C36 C37 80.7(3)
C20 C19 C38 C39 -171.6(2)
C27 C19 C38 C39 -6.7(4)
C20 C19 C38 C40 0.0(4)
C27 C19 C38 C40 164.8(2)
C19 C38 C39 N3 116(12)
C40 C38 C39 N3 -57(12)
C41 O5 C40 O6 -4.5(4)
C41 O5 C40 C38 173.2(2)
C19 C38 C40 O6 -28.4(4)
C39 C38 C40 O6 143.6(3)
C19 C38 C40 O5 153.8(2)
C39 C38 C40 O5 -34.1(3)
C40 O5 C41 C42 88.4(3)
